data_4119952
loop_
_publ_author_name
'Chunxue Yuan'
'Shohei Saito'
'Cristopher Camacho'
'Stephan Irle'
'Ichiro Hisaki'
'Shigehiro Yamaguchi'

_publ_contact_author_address 'Nagoya University, Furo, Chikusa, Nagoya, Japan'
_publ_contact_author_email 's saito@chem.nagoya-u.ac.jp, yamaguchi@chem.nagoya-u.c.jp'
_publ_contact_author_fax +81-52-789-5947
_publ_contact_author_name 'Shohei Saito, Shigehiro Yamaguchi'
_publ_contact_author_phone +81-52-789-2291
_publ_section_title
;
 A \p-Conjugated System with Flexibility and Rigidity That Shows
 Environment-Dependent RGB Luminescence
;
_journal_name_full 'Journal of the American Chemical Society'
_journal_page_first 8842
_journal_page_last 8845
_journal_paper_doi 10.1021/ja404198h
_journal_volume 135
_journal_year 2013
_chemical_formula_moiety 'C44 H34 N2 O4'
_chemical_formula_sum 'C44 H34 N2 O4'
_chemical_formula_weight 654.73
_chemical_name_common 'Anthraceneimide dimer'
_space_group_IT_number 14
_symmetry_cell_setting monoclinic
_symmetry_Int_Tables_number 14
_symmetry_space_group_name_Hall '-P 2ybc'
_symmetry_space_group_name_H-M 'P 1 21/c 1'
_atom_sites_solution_hydrogens geom
_atom_sites_solution_primary direct
_atom_sites_solution_secondary difmap
_audit_creation_method SHELXL-97
_audit_update_record
;
2013-03-07 # Formatted by publCIF
;
_cell_angle_alpha 90
_cell_angle_beta 91.8752(5)
_cell_angle_gamma 90
_cell_formula_units_Z 4
_cell_length_a 4.67790(10)
_cell_length_b 12.8530(2)
_cell_length_c 53.3818(7)
_cell_measurement_reflns_used 17851
_cell_measurement_temperature 123(2)
_cell_volume 3207.86(9)
_computing_cell_refinement HKL2000
_computing_data_collection HKL2000
_computing_data_reduction HKL2000
_computing_structure_refinement 'SHELXL-97 (Sheldrick, 1997)'
_computing_structure_solution 'SHELXS-97 (Sheldrick, 1990)'
_diffrn_ambient_temperature 123(2)
_diffrn_measured_fraction_theta_full 0.972
_diffrn_measured_fraction_theta_max 0.972
_diffrn_measurement_device_type 'CCD Q315'
_diffrn_measurement_method \w
_diffrn_radiation_monochromator 'Si (111) double crystal monochromator'
_diffrn_radiation_source 'fine-focus sealed tube'
_diffrn_radiation_type synchrotron
_diffrn_radiation_wavelength 0.80000
_diffrn_reflns_av_R_equivalents 0.039
_diffrn_reflns_av_sigmaI/netI 0.0230
_diffrn_reflns_limit_h_max 5
_diffrn_reflns_limit_h_min -5
_diffrn_reflns_limit_k_max 14
_diffrn_reflns_limit_k_min 0
_diffrn_reflns_limit_l_max 61
_diffrn_reflns_limit_l_min 0
_diffrn_reflns_number 17851
_diffrn_reflns_theta_full 27.50
_diffrn_reflns_theta_max 27.50
_diffrn_reflns_theta_min 2.48
_exptl_absorpt_coefficient_mu 0.087
_exptl_absorpt_correction_type none
_exptl_crystal_colour Orange
_exptl_crystal_density_diffrn 1.356
_exptl_crystal_description Prism
_exptl_crystal_F_000 1376
_exptl_crystal_size_max 0.020
_exptl_crystal_size_mid 0.005
_exptl_crystal_size_min 0.005
_refine_diff_density_max 0.222
_refine_diff_density_min -0.208
_refine_diff_density_rms 0.045
_refine_ls_extinction_method none
_refine_ls_goodness_of_fit_ref 1.116
_refine_ls_hydrogen_treatment constr
_refine_ls_matrix_type full
_refine_ls_number_parameters 475
_refine_ls_number_reflns 5037
_refine_ls_number_restraints 0
_refine_ls_restrained_S_all 1.116
_refine_ls_R_factor_all 0.0562
_refine_ls_R_factor_gt 0.0531
_refine_ls_shift/su_max 0.000
_refine_ls_shift/su_mean 0.000
_refine_ls_structure_factor_coef Fsqd
_refine_ls_weighting_details 'calc w=1/[\s^2^(Fo^2^)+(0.0452P)^2^+3.4151P] where P=(Fo^2^+2Fc^2^)/3'
_refine_ls_weighting_scheme calc
_refine_ls_wR_factor_gt 0.1333
_refine_ls_wR_factor_ref 0.1356
_reflns_number_gt 4690
_reflns_number_total 5037
_reflns_threshold_expression >2sigma(I)
_cod_data_source_file ja404198h_si_002_1.cif
_cod_data_source_block Anthraceneimide_dimer
_cod_original_cell_volume 3207.86(10)
_cod_original_sg_symbol_H-M 'P 21/c'
_cod_database_code 4119952

loop_
_symmetry_equiv_pos_as_xyz
'x, y, z'
'-x, y+1/2, -z+1/2'
'-x, -y, -z'
'x, -y-1/2, z-1/2'

loop_
_atom_site_label
_atom_site_type_symbol
_atom_site_fract_x
_atom_site_fract_y
_atom_site_fract_z
_atom_site_U_iso_or_equiv
_atom_site_adp_type
_atom_site_occupancy
_atom_site_symmetry_multiplicity
_atom_site_calc_flag
_atom_site_refinement_flags
C1 C -0.7037(5) 0.18287(18) 0.09971(4) 0.0295(5) Uani 1 1 d .
C2 C -0.6357(5) 0.07504(18) 0.09658(4) 0.0297(5) Uani 1 1 d .
C3 C -0.7819(5) -0.00780(19) 0.11066(4) 0.0325(5) Uani 1 1 d .
H1 H -0.9144 -0.0611 0.0997 0.039 Uiso 1 1 calc R
C4 C -0.7684(5) -0.02386(18) 0.13531(4) 0.0324(5) Uani 1 1 d .
H2 H -0.8868 -0.0899 0.1421 0.039 Uiso 1 1 calc R
C5 C -0.6095(5) 0.03853(18) 0.15439(4) 0.0293(5) Uani 1 1 d .
C6 C -0.6747(5) 0.14644(18) 0.15854(4) 0.0289(5) Uani 1 1 d .
C7 C -0.8939(5) 0.20388(18) 0.14329(4) 0.0314(5) Uani 1 1 d .
H3 H -1.0672 0.2374 0.1536 0.038 Uiso 1 1 calc R
C8 C -0.9052(5) 0.21960(18) 0.11852(4) 0.0314(5) Uani 1 1 d .
H4 H -1.0849 0.2650 0.1113 0.038 Uiso 1 1 calc R
C9 C -0.5893(5) 0.25434(18) 0.08364(4) 0.0288(5) Uani 1 1 d .
H5 H -0.6531 0.3351 0.0850 0.035 Uiso 1 1 calc R
C10 C -0.3906(5) 0.22586(17) 0.06527(4) 0.0279(5) Uani 1 1 d .
C11 C -0.3136(5) 0.11881(18) 0.06297(4) 0.0284(5) Uani 1 1 d .
C12 C -0.4478(5) 0.04521(18) 0.07859(4) 0.0302(5) Uani 1 1 d .
H6 H -0.4010 -0.0367 0.0763 0.036 Uiso 1 1 calc R
C13 C -0.2688(5) 0.29957(18) 0.04934(4) 0.0291(5) Uani 1 1 d .
H7 H -0.3293 0.3806 0.0508 0.035 Uiso 1 1 calc R
C14 C -0.0714(5) 0.26990(17) 0.03167(4) 0.0275(5) Uani 1 1 d .
C15 C 0.0101(5) 0.16185(17) 0.02967(4) 0.0273(5) Uani 1 1 d .
C16 C -0.1152(5) 0.08895(17) 0.04520(4) 0.0278(5) Uani 1 1 d .
H8 H -0.0582 0.0076 0.0435 0.033 Uiso 1 1 calc R
C17 C 0.0503(5) 0.34529(18) 0.01541(4) 0.0293(5) Uani 1 1 d .
H9 H -0.0087 0.4266 0.0165 0.035 Uiso 1 1 calc R
C18 C 0.2417(5) 0.31212(17) -0.00141(4) 0.0281(5) Uani 1 1 d .
C19 C 0.3268(5) 0.20618(17) -0.00317(4) 0.0280(5) Uani 1 1 d .
C20 C 0.2165(5) 0.13116(18) 0.01173(4) 0.0286(5) Uani 1 1 d .
H10 H 0.2825 0.0507 0.0101 0.034 Uiso 1 1 calc R
C21 C 0.3940(5) 0.37156(18) -0.02053(4) 0.0306(5) Uani 1 1 d .
C22 C 0.5361(5) 0.19866(18) -0.02333(4) 0.0304(5) Uani 1 1 d .
O1 O 0.3799(4) 0.46347(13) -0.02605(3) 0.0374(4) Uani 1 1 d .
N1 N 0.5647(4) 0.30004(15) -0.03268(3) 0.0305(4) Uani 1 1 d .
O2 O 0.6641(3) 0.12360(13) -0.03102(3) 0.0349(4) Uani 1 1 d .
C23 C -0.4116(5) -0.01052(18) 0.16989(4) 0.0292(5) Uani 1 1 d .
H11 H -0.3688 -0.0924 0.1670 0.035 Uiso 1 1 calc R
C24 C -0.2617(5) 0.04245(18) 0.18954(4) 0.0277(5) Uani 1 1 d .
C25 C -0.3309(4) 0.14887(17) 0.19418(4) 0.0272(5) Uani 1 1 d .
C26 C -0.5441(5) 0.19719(18) 0.17851(4) 0.0291(5) Uani 1 1 d .
H12 H -0.6057 0.2766 0.1824 0.035 Uiso 1 1 calc R
C27 C -0.0502(5) -0.00702(17) 0.20463(4) 0.0282(5) Uani 1 1 d .
H13 H 0.0026 -0.0876 0.2011 0.034 Uiso 1 1 calc R
C28 C 0.0922(4) 0.04586(17) 0.22403(4) 0.0264(5) Uani 1 1 d .
C29 C 0.0211(4) 0.15336(17) 0.22882(4) 0.0267(5) Uani 1 1 d .
C30 C -0.1885(5) 0.20220(17) 0.21381(4) 0.0279(5) Uani 1 1 d .
H14 H -0.2422 0.2827 0.2174 0.033 Uiso 1 1 calc R
C31 C 0.3087(5) -0.00499(17) 0.23924(4) 0.0281(5) Uani 1 1 d .
H15 H 0.3672 -0.0851 0.2357 0.034 Uiso 1 1 calc R
C32 C 0.4382(5) 0.04976(17) 0.25812(4) 0.0268(5) Uani 1 1 d .
C33 C 0.3678(5) 0.15583(17) 0.26289(4) 0.0269(5) Uani 1 1 d .
C34 C 0.1680(5) 0.20802(17) 0.24885(4) 0.0279(5) Uani 1 1 d .
H16 H 0.1205 0.2888 0.2527 0.034 Uiso 1 1 calc R
C35 C 0.6622(5) 0.01760(18) 0.27670(4) 0.0293(5) Uani 1 1 d .
N2 N 0.7141(4) 0.10504(14) 0.29188(3) 0.0287(4) Uani 1 1 d .
C36 C 0.5491(5) 0.19085(17) 0.28450(4) 0.0287(5) Uani 1 1 d .
O3 O 0.7826(3) -0.06548(13) 0.27952(3) 0.0358(4) Uani 1 1 d .
O4 O 0.5615(4) 0.27541(12) 0.29472(3) 0.0359(4) Uani 1 1 d .
C37 C 0.7494(5) 0.3305(2) -0.05288(4) 0.0358(6) Uani 1 1 d .
H17 H 0.9130 0.2710 -0.0552 0.043 Uiso 1 1 calc R
H18 H 0.8573 0.4033 -0.0479 0.043 Uiso 1 1 calc R
C38 C 0.5829(5) 0.3449(2) -0.07760(5) 0.0393(6) Uani 1 1 d .
H19 H 0.4127 0.4017 -0.0750 0.047 Uiso 1 1 calc R
H20 H 0.7259 0.3759 -0.0915 0.047 Uiso 1 1 calc R
C39 C 0.4535(6) 0.2450(2) -0.08726(5) 0.0422(6) Uani 1 1 d .
H21 H 0.3033 0.2163 -0.0736 0.051 Uiso 1 1 calc R
H22 H 0.6232 0.1871 -0.0887 0.051 Uiso 1 1 calc R
C40 C 0.2978(7) 0.2545(3) -0.11262(5) 0.0545(8) Uani 1 1 d .
H32 H 0.2200 0.1806 -0.1183 0.082 Uiso 1 1 calc R
H33 H 0.4408 0.2828 -0.1260 0.082 Uiso 1 1 calc R
H34 H 0.1242 0.3068 -0.1112 0.082 Uiso 1 1 calc R
C41 C 0.9179(5) 0.10793(19) 0.31304(4) 0.0331(5) Uani 1 1 d .
H23 H 1.0219 0.1840 0.3138 0.040 Uiso 1 1 calc R
H24 H 1.0828 0.0492 0.3104 0.040 Uiso 1 1 calc R
C42 C 0.7726(6) 0.08788(19) 0.33779(4) 0.0368(6) Uani 1 1 d .
H25 H 0.9259 0.1027 0.3532 0.044 Uiso 1 1 calc R
H26 H 0.5958 0.1426 0.3395 0.044 Uiso 1 1 calc R
C43 C 0.6580(6) -0.0225(2) 0.34016(4) 0.0381(6) Uani 1 1 d .
H27 H 0.8343 -0.0773 0.3382 0.046 Uiso 1 1 calc R
H28 H 0.5026 -0.0370 0.3248 0.046 Uiso 1 1 calc R
C44 C 0.5161(6) -0.0428(2) 0.36500(5) 0.0481(7) Uani 1 1 d .
H29 H 0.4416 -0.1206 0.3654 0.072 Uiso 1 1 calc R
H30 H 0.3416 0.0087 0.3669 0.072 Uiso 1 1 calc R
H31 H 0.6667 -0.0307 0.3800 0.072 Uiso 1 1 calc R

loop_
_atom_site_aniso_label
_atom_site_aniso_U_11
_atom_site_aniso_U_22
_atom_site_aniso_U_33
_atom_site_aniso_U_23
_atom_site_aniso_U_13
_atom_site_aniso_U_12
C1 0.0242(11) 0.0383(13) 0.0259(11) 0.0004(9) -0.0032(9) 0.0002(9)
C2 0.0268(11) 0.0364(13) 0.0255(11) 0.0014(9) -0.0036(9) -0.0027(10)
C3 0.0278(12) 0.0374(13) 0.0323(12) -0.0005(10) 0.0020(9) -0.0038(10)
C4 0.0292(12) 0.0355(13) 0.0325(12) 0.0015(10) 0.0019(9) -0.0050(10)
C5 0.0266(11) 0.0359(12) 0.0256(11) 0.0033(9) 0.0046(9) -0.0038(9)
C6 0.0247(11) 0.0358(12) 0.0265(11) 0.0046(9) 0.0057(9) -0.0011(9)
C7 0.0263(12) 0.0369(13) 0.0310(12) 0.0025(10) 0.0017(9) -0.0005(10)
C8 0.0251(11) 0.0381(13) 0.0310(12) 0.0027(10) 0.0002(9) -0.0015(10)
C9 0.0250(11) 0.0354(12) 0.0257(11) 0.0003(9) -0.0025(9) 0.0016(9)
C10 0.0266(11) 0.0315(12) 0.0252(11) 0.0009(9) -0.0027(9) 0.0004(9)
C11 0.0270(11) 0.0331(12) 0.0247(11) 0.0014(9) -0.0044(9) -0.0006(9)
C12 0.0297(12) 0.0339(12) 0.0267(11) 0.0010(9) -0.0024(9) -0.0033(10)
C13 0.0259(11) 0.0333(12) 0.0277(11) 0.0014(9) -0.0022(9) 0.0017(9)
C14 0.0253(11) 0.0312(12) 0.0256(11) 0.0016(9) -0.0025(9) 0.0004(9)
C15 0.0247(11) 0.0329(12) 0.0238(11) 0.0001(9) -0.0031(9) 0.0014(9)
C16 0.0263(11) 0.0314(12) 0.0254(11) 0.0002(9) -0.0033(9) 0.0008(9)
C17 0.0271(11) 0.0307(12) 0.0300(12) 0.0021(9) -0.0007(9) 0.0007(9)
C18 0.0269(11) 0.0290(12) 0.0282(11) 0.0026(9) -0.0019(9) -0.0002(9)
C19 0.0253(11) 0.0318(12) 0.0266(11) 0.0002(9) -0.0022(9) 0.0010(9)
C20 0.0290(11) 0.0309(12) 0.0255(11) 0.0007(9) -0.0039(9) 0.0007(9)
C21 0.0294(12) 0.0316(13) 0.0308(12) 0.0015(10) -0.0001(9) 0.0008(10)
C22 0.0291(12) 0.0338(13) 0.0279(11) 0.0013(10) -0.0030(9) 0.0021(10)
O1 0.0387(9) 0.0322(9) 0.0416(9) 0.0057(7) 0.0077(7) 0.0010(7)
N1 0.0288(10) 0.0329(10) 0.0301(10) 0.0035(8) 0.0045(8) 0.0020(8)
O2 0.0365(9) 0.0358(9) 0.0326(9) 0.0000(7) 0.0046(7) 0.0058(7)
C23 0.0293(12) 0.0315(12) 0.0271(11) 0.0016(9) 0.0045(9) -0.0020(9)
C24 0.0259(11) 0.0336(12) 0.0239(11) 0.0034(9) 0.0059(9) -0.0025(9)
C25 0.0255(11) 0.0311(12) 0.0255(11) 0.0030(9) 0.0063(9) -0.0011(9)
C26 0.0268(11) 0.0347(12) 0.0261(11) 0.0046(9) 0.0055(9) -0.0006(9)
C27 0.0294(12) 0.0302(12) 0.0253(11) 0.0018(9) 0.0049(9) -0.0009(9)
C28 0.0242(11) 0.0311(12) 0.0242(11) 0.0022(9) 0.0048(9) -0.0001(9)
C29 0.0250(11) 0.0301(12) 0.0255(11) 0.0020(9) 0.0061(9) -0.0018(9)
C30 0.0277(11) 0.0311(12) 0.0251(11) 0.0032(9) 0.0053(9) 0.0006(9)
C31 0.0294(12) 0.0292(11) 0.0260(11) 0.0020(9) 0.0058(9) 0.0002(9)
C32 0.0259(11) 0.0289(11) 0.0259(11) 0.0028(9) 0.0042(9) 0.0005(9)
C33 0.0276(11) 0.0281(11) 0.0253(11) 0.0024(9) 0.0052(9) -0.0004(9)
C34 0.0283(11) 0.0288(11) 0.0270(11) 0.0010(9) 0.0062(9) -0.0003(9)
C35 0.0276(11) 0.0335(13) 0.0269(11) 0.0006(9) 0.0038(9) -0.0009(10)
N2 0.0273(10) 0.0311(10) 0.0275(9) 0.0007(8) -0.0009(8) 0.0006(8)
C36 0.0294(12) 0.0283(12) 0.0286(11) 0.0029(9) 0.0038(9) -0.0016(9)
O3 0.0394(9) 0.0339(9) 0.0340(9) -0.0006(7) -0.0017(7) 0.0087(8)
O4 0.0412(10) 0.0303(9) 0.0359(9) -0.0027(7) -0.0029(7) -0.0017(7)
C37 0.0308(12) 0.0425(14) 0.0346(12) 0.0045(11) 0.0069(10) 0.0006(11)
C38 0.0405(14) 0.0427(14) 0.0350(13) 0.0062(11) 0.0068(11) -0.0004(11)
C39 0.0454(15) 0.0454(15) 0.0360(13) 0.0024(11) 0.0053(11) -0.0032(12)
C40 0.0627(19) 0.0634(19) 0.0374(15) 0.0050(13) -0.0002(13) -0.0128(15)
C41 0.0283(12) 0.0393(13) 0.0312(12) -0.0002(10) -0.0044(9) -0.0020(10)
C42 0.0436(14) 0.0387(14) 0.0277(12) -0.0006(10) -0.0032(10) -0.0003(11)
C43 0.0436(14) 0.0392(14) 0.0314(12) 0.0025(10) -0.0010(11) 0.0007(11)
C44 0.0570(17) 0.0474(16) 0.0404(15) 0.0068(12) 0.0061(13) 0.0026(13)

loop_
_atom_type_symbol
_atom_type_description
_atom_type_scat_dispersion_real
_atom_type_scat_dispersion_imag
_atom_type_scat_source
C C 0.0033 0.0016 'International Tables Vol C Tables 4.2.6.8 and 6.1.1.4'
H H 0.0000 0.0000 'International Tables Vol C Tables 4.2.6.8 and 6.1.1.4'
N N 0.0061 0.0033 'International Tables Vol C Tables 4.2.6.8 and 6.1.1.4'
O O 0.0106 0.0060 'International Tables Vol C Tables 4.2.6.8 and 6.1.1.4'

loop_
_geom_angle_atom_site_label_1
_geom_angle_atom_site_label_2
_geom_angle_atom_site_label_3
_geom_angle
C9 C1 C2 118.7(2)
C9 C1 C8 118.7(2)
C2 C1 C8 122.5(2)
C12 C2 C1 120.0(2)
C12 C2 C3 118.0(2)
C1 C2 C3 121.8(2)
C4 C3 C2 127.2(2)
C4 C3 H1 116.4
C2 C3 H1 116.4
C3 C4 C5 127.1(2)
C3 C4 H2 116.4
C5 C4 H2 116.4
C23 C5 C6 119.4(2)
C23 C5 C4 118.7(2)
C6 C5 C4 121.7(2)
C26 C6 C5 119.0(2)
C26 C6 C7 118.1(2)
C5 C6 C7 122.7(2)
C8 C7 C6 128.4(2)
C8 C7 H3 115.8
C6 C7 H3 115.8
C7 C8 C1 128.2(2)
C7 C8 H4 115.9
C1 C8 H4 115.9
C1 C9 C10 122.3(2)
C1 C9 H5 118.9
C10 C9 H5 118.9
C13 C10 C9 122.1(2)
C13 C10 C11 119.3(2)
C9 C10 C11 118.7(2)
C16 C11 C12 122.0(2)
C16 C11 C10 119.7(2)
C12 C11 C10 118.3(2)
C2 C12 C11 121.9(2)
C2 C12 H6 119.1
C11 C12 H6 119.1
C14 C13 C10 121.0(2)
C14 C13 H7 119.5
C10 C13 H7 119.5
C13 C14 C17 120.7(2)
C13 C14 C15 119.7(2)
C17 C14 C15 119.6(2)
C16 C15 C20 121.1(2)
C16 C15 C14 119.0(2)
C20 C15 C14 119.9(2)
C15 C16 C11 121.3(2)
C15 C16 H8 119.4
C11 C16 H8 119.4
C18 C17 C14 118.2(2)
C18 C17 H9 120.9
C14 C17 H9 120.9
C17 C18 C19 122.4(2)
C17 C18 C21 129.7(2)
C19 C18 C21 107.89(19)
C20 C19 C18 121.8(2)
C20 C19 C22 130.5(2)
C18 C19 C22 107.66(19)
C19 C20 C15 118.1(2)
C19 C20 H10 121.0
C15 C20 H10 121.0
O1 C21 N1 123.7(2)
O1 C21 C18 130.2(2)
N1 C21 C18 106.10(19)
O2 C22 N1 124.3(2)
O2 C22 C19 130.0(2)
N1 C22 C19 105.69(18)
C21 N1 C22 112.65(18)
C21 N1 C37 122.02(19)
C22 N1 C37 125.33(19)
C5 C23 C24 122.2(2)
C5 C23 H11 118.9
C24 C23 H11 118.9
C27 C24 C23 121.9(2)
C27 C24 C25 119.5(2)
C23 C24 C25 118.6(2)
C30 C25 C26 122.2(2)
C30 C25 C24 119.5(2)
C26 C25 C24 118.3(2)
C6 C26 C25 122.2(2)
C6 C26 H12 118.9
C25 C26 H12 118.9
C28 C27 C24 121.1(2)
C28 C27 H13 119.5
C24 C27 H13 119.5
C27 C28 C31 120.7(2)
C27 C28 C29 119.5(2)
C31 C28 C29 119.8(2)
C30 C29 C34 121.2(2)
C30 C29 C28 119.3(2)
C34 C29 C28 119.48(19)
C29 C30 C25 121.1(2)
C29 C30 H14 119.4
C25 C30 H14 119.4
C32 C31 C28 118.3(2)
C32 C31 H15 120.8
C28 C31 H15 120.8
C31 C32 C33 121.9(2)
C31 C32 C35 130.0(2)
C33 C32 C35 108.06(19)
C34 C33 C32 122.2(2)
C34 C33 C36 130.4(2)
C32 C33 C36 107.47(18)
C33 C34 C29 118.3(2)
C33 C34 H16 120.8
C29 C34 H16 120.8
O3 C35 N2 124.2(2)
O3 C35 C32 130.1(2)
N2 C35 C32 105.61(18)
C36 N2 C35 112.76(18)
C36 N2 C41 122.77(19)
C35 N2 C41 124.47(19)
O4 C36 N2 124.2(2)
O4 C36 C33 129.7(2)
N2 C36 C33 106.09(18)
N1 C37 C38 112.03(19)
N1 C37 H17 109.2
C38 C37 H17 109.2
N1 C37 H18 109.2
C38 C37 H18 109.2
H17 C37 H18 107.9
C39 C38 C37 112.5(2)
C39 C38 H19 109.1
C37 C38 H19 109.1
C39 C38 H20 109.1
C37 C38 H20 109.1
H19 C38 H20 107.8
C38 C39 C40 114.3(2)
C38 C39 H21 108.7
C40 C39 H21 108.7
C38 C39 H22 108.7
C40 C39 H22 108.7
H21 C39 H22 107.6
C39 C40 H32 109.5
C39 C40 H33 109.5
H32 C40 H33 109.5
C39 C40 H34 109.5
H32 C40 H34 109.5
H33 C40 H34 109.5
N2 C41 C42 111.63(19)
N2 C41 H23 109.3
C42 C41 H23 109.3
N2 C41 H24 109.3
C42 C41 H24 109.3
H23 C41 H24 108.0
C43 C42 C41 113.4(2)
C43 C42 H25 108.9
C41 C42 H25 108.9
C43 C42 H26 108.9
C41 C42 H26 108.9
H25 C42 H26 107.7
C42 C43 C44 113.3(2)
C42 C43 H27 108.9
C44 C43 H27 108.9
C42 C43 H28 108.9
C44 C43 H28 108.9
H27 C43 H28 107.7
C43 C44 H29 109.5
C43 C44 H30 109.5
H29 C44 H30 109.5
C43 C44 H31 109.5
H29 C44 H31 109.5
H30 C44 H31 109.5

loop_
_geom_bond_atom_site_label_1
_geom_bond_atom_site_label_2
_geom_bond_distance
C1 C9 1.377(3)
C1 C2 1.433(3)
C1 C8 1.477(3)
C2 C12 1.377(3)
C2 C3 1.484(3)
C3 C4 1.331(3)
C3 H1 1.0830
C4 C5 1.478(3)
C4 H2 1.0830
C5 C23 1.374(3)
C5 C6 1.439(3)
C6 C26 1.375(3)
C6 C7 1.485(3)
C7 C8 1.337(3)
C7 H3 1.0830
C8 H4 1.0830
C9 C10 1.421(3)
C9 H5 1.0830
C10 C13 1.406(3)
C10 C11 1.428(3)
C11 C16 1.403(3)
C11 C12 1.421(3)
C12 H6 1.0830
C13 C14 1.395(3)
C13 H7 1.0830
C14 C17 1.432(3)
C14 C15 1.445(3)
C15 C16 1.393(3)
C15 C20 1.437(3)
C16 H8 1.0830
C17 C18 1.357(3)
C17 H9 1.0830
C18 C19 1.423(3)
C18 C21 1.477(3)
C19 C20 1.362(3)
C19 C22 1.482(3)
C20 H10 1.0830
C21 O1 1.219(3)
C21 N1 1.392(3)
C22 O2 1.214(3)
C22 N1 1.403(3)
N1 C37 1.458(3)
C23 C24 1.417(3)
C23 H11 1.0830
C24 C27 1.407(3)
C24 C25 1.429(3)
C25 C30 1.402(3)
C25 C26 1.423(3)
C26 H12 1.0830
C27 C28 1.390(3)
C27 H13 1.0830
C28 C31 1.435(3)
C28 C29 1.446(3)
C29 C30 1.395(3)
C29 C34 1.436(3)
C30 H14 1.0830
C31 C32 1.356(3)
C31 H15 1.0830
C32 C33 1.427(3)
C32 C35 1.478(3)
C33 C34 1.356(3)
C33 C36 1.479(3)
C34 H16 1.0830
C35 O3 1.214(3)
C35 N2 1.402(3)
N2 C36 1.396(3)
N2 C41 1.455(3)
C36 O4 1.216(3)
C37 C38 1.521(3)
C37 H17 1.0920
C37 H18 1.0920
C38 C39 1.503(4)
C38 H19 1.0920
C38 H20 1.0920
C39 C40 1.521(4)
C39 H21 1.0920
C39 H22 1.0920
C40 H32 1.0590
C40 H33 1.0590
C40 H34 1.0590
C41 C42 1.527(3)
C41 H23 1.0920
C41 H24 1.0920
C42 C43 1.523(3)
C42 H25 1.0920
C42 H26 1.0920
C43 C44 1.525(4)
C43 H27 1.0920
C43 H28 1.0920
C44 H29 1.0590
C44 H30 1.0590
C44 H31 1.0590

loop_
_geom_torsion_atom_site_label_1
_geom_torsion_atom_site_label_2
_geom_torsion_atom_site_label_3
_geom_torsion_atom_site_label_4
_geom_torsion
C9 C1 C2 C12 3.3(3)
C8 C1 C2 C12 179.5(2)
C9 C1 C2 C3 -171.1(2)
C8 C1 C2 C3 5.1(3)
C12 C2 C3 C4 120.0(3)
C1 C2 C3 C4 -65.5(3)
C2 C3 C4 C5 1.4(4)
C3 C4 C5 C23 -123.5(3)
C3 C4 C5 C6 62.1(3)
C23 C5 C6 C26 -2.2(3)
C4 C5 C6 C26 172.2(2)
C23 C5 C6 C7 -177.5(2)
C4 C5 C6 C7 -3.1(3)
C26 C6 C7 C8 125.8(3)
C5 C6 C7 C8 -58.8(3)
C6 C7 C8 C1 0.7(4)
C9 C1 C8 C7 -127.2(3)
C2 C1 C8 C7 56.6(3)
C2 C1 C9 C10 -4.6(3)
C8 C1 C9 C10 179.0(2)
C1 C9 C10 C13 -178.3(2)
C1 C9 C10 C11 1.9(3)
C13 C10 C11 C16 1.0(3)
C9 C10 C11 C16 -179.20(19)
C13 C10 C11 C12 -177.58(19)
C9 C10 C11 C12 2.3(3)
C1 C2 C12 C11 0.8(3)
C3 C2 C12 C11 175.5(2)
C16 C11 C12 C2 177.9(2)
C10 C11 C12 C2 -3.6(3)
C9 C10 C13 C14 179.2(2)
C11 C10 C13 C14 -1.0(3)
C10 C13 C14 C17 179.6(2)
C10 C13 C14 C15 -0.1(3)
C13 C14 C15 C16 1.2(3)
C17 C14 C15 C16 -178.47(19)
C13 C14 C15 C20 -179.1(2)
C17 C14 C15 C20 1.2(3)
C20 C15 C16 C11 179.1(2)
C14 C15 C16 C11 -1.3(3)
C12 C11 C16 C15 178.7(2)
C10 C11 C16 C15 0.2(3)
C13 C14 C17 C18 179.9(2)
C15 C14 C17 C18 -0.4(3)
C14 C17 C18 C19 -0.8(3)
C14 C17 C18 C21 178.6(2)
C17 C18 C19 C20 1.1(3)
C21 C18 C19 C20 -178.3(2)
C17 C18 C19 C22 -179.9(2)
C21 C18 C19 C22 0.6(2)
C18 C19 C20 C15 -0.3(3)
C22 C19 C20 C15 -178.9(2)
C16 C15 C20 C19 178.83(19)
C14 C15 C20 C19 -0.8(3)
C17 C18 C21 O1 -1.6(4)
C19 C18 C21 O1 177.8(2)
C17 C18 C21 N1 179.9(2)
C19 C18 C21 N1 -0.6(2)
C20 C19 C22 O2 -1.7(4)
C18 C19 C22 O2 179.5(2)
C20 C19 C22 N1 178.5(2)
C18 C19 C22 N1 -0.3(2)
O1 C21 N1 C22 -178.1(2)
C18 C21 N1 C22 0.5(2)
O1 C21 N1 C37 1.7(4)
C18 C21 N1 C37 -179.68(19)
O2 C22 N1 C21 -179.9(2)
C19 C22 N1 C21 -0.1(2)
O2 C22 N1 C37 0.2(4)
C19 C22 N1 C37 -180.0(2)
C6 C5 C23 C24 -1.9(3)
C4 C5 C23 C24 -176.47(19)
C5 C23 C24 C27 -177.1(2)
C5 C23 C24 C25 3.5(3)
C27 C24 C25 C30 -0.5(3)
C23 C24 C25 C30 178.94(19)
C27 C24 C25 C26 179.52(19)
C23 C24 C25 C26 -1.1(3)
C5 C6 C26 C25 4.7(3)
C7 C6 C26 C25 -179.79(19)
C30 C25 C26 C6 177.0(2)
C24 C25 C26 C6 -3.0(3)
C23 C24 C27 C28 -179.20(19)
C25 C24 C27 C28 0.2(3)
C24 C27 C28 C31 -179.67(19)
C24 C27 C28 C29 0.2(3)
C27 C28 C29 C30 -0.2(3)
C31 C28 C29 C30 179.61(19)
C27 C28 C29 C34 179.98(19)
C31 C28 C29 C34 -0.2(3)
C34 C29 C30 C25 179.72(19)
C28 C29 C30 C25 -0.1(3)
C26 C25 C30 C29 -179.57(19)
C24 C25 C30 C29 0.4(3)
C27 C28 C31 C32 -179.14(19)
C29 C28 C31 C32 1.0(3)
C28 C31 C32 C33 -0.9(3)
C28 C31 C32 C35 179.1(2)
C31 C32 C33 C34 -0.1(3)
C35 C32 C33 C34 179.89(19)
C31 C32 C33 C36 -179.71(19)
C35 C32 C33 C36 0.2(2)
C32 C33 C34 C29 0.9(3)
C36 C33 C34 C29 -179.5(2)
C30 C29 C34 C33 179.43(19)
C28 C29 C34 C33 -0.8(3)
C31 C32 C35 O3 -0.3(4)
C33 C32 C35 O3 179.8(2)
C31 C32 C35 N2 -179.5(2)
C33 C32 C35 N2 0.6(2)
O3 C35 N2 C36 179.5(2)
C32 C35 N2 C36 -1.2(2)
O3 C35 N2 C41 -0.2(3)
C32 C35 N2 C41 179.05(19)
C35 N2 C36 O4 -178.9(2)
C41 N2 C36 O4 0.8(3)
C35 N2 C36 C33 1.4(2)
C41 N2 C36 C33 -178.89(18)
C34 C33 C36 O4 -0.3(4)
C32 C33 C36 O4 179.4(2)
C34 C33 C36 N2 179.4(2)
C32 C33 C36 N2 -1.0(2)
C21 N1 C37 C38 -78.2(3)
C22 N1 C37 C38 101.6(3)
N1 C37 C38 C39 -65.1(3)
C37 C38 C39 C40 -177.0(2)
C36 N2 C41 C42 84.1(3)
C35 N2 C41 C42 -96.2(2)
N2 C41 C42 C43 67.3(3)
C41 C42 C43 C44 179.3(2)
